data_2220854
loop_
_publ_author_name
'Liu, Fei'

_publ_section_title
;{\m-6,6'-Dimethoxy-2,2'-[propane-1,3-diylbis(nitrilomethylidyne)]diphenolato}dimethanoltrinitratonickel(II)samarium(III)
 methanol disolvate
;
_journal_coeditor_code LH2735
_journal_issue 2
_journal_name_full 'Acta Crystallographica Section E'
_journal_page_first m126
_journal_paper_doi 10.1107/S1600536808038920
_journal_volume 65
_journal_year 2009
_chemical_formula_iupac '[Ni Sm (C19 H20 N2 O4) (N O3)3 (C H4 O)2], 2C H4 O'
_chemical_formula_moiety 'C21 H28 N5 Ni O15 Sm, 2(C H4 O)'
_chemical_formula_sum 'C23 H36 N5 Ni O17 Sm'
_chemical_formula_weight 863.63
_chemical_name_systematic
;
{\m-6,6'-Dimethoxy-2,2'-[propane-1,3-
diylbis(nitrilomethylidyne)]diphenolato}dimethanoltrinitratonickel(II)
samarium(III) methanol disolvate
;
_space_group_IT_number 14
_symmetry_cell_setting monoclinic
_symmetry_space_group_name_Hall '-P 2ybc'
_symmetry_space_group_name_H-M 'P 1 21/c 1'
_atom_sites_solution_hydrogens geom
_atom_sites_solution_primary direct
_atom_sites_solution_secondary difmap
_cell_angle_alpha 90.00
_cell_angle_beta 90.60(3)
_cell_angle_gamma 90.00
_cell_formula_units_Z 4
_cell_length_a 13.066(3)
_cell_length_b 11.121(2)
_cell_length_c 22.128(4)
_cell_measurement_reflns_used 19157
_cell_measurement_temperature 291(2)
_cell_measurement_theta_max 27.53
_cell_measurement_theta_min 3.02
_cell_volume 3215.2(11)
_computing_cell_refinement 'RAPID-AUTO (Rigaku, 1998)'
_computing_data_collection 'RAPID-AUTO (Rigaku, 1998)'
_computing_data_reduction 'CrystalStructure (Rigaku/MSC, 2002)'
_computing_molecular_graphics 'SHELXTL (Sheldrick, 2008)'
_computing_publication_material 'SHELXL97 (Sheldrick, 2008)'
_computing_structure_refinement 'SHELXL97 (Sheldrick, 2008)'
_computing_structure_solution 'SHELXS97 (Sheldrick, 2008)'
_diffrn_ambient_temperature 291(2)
_diffrn_measured_fraction_theta_full 0.997
_diffrn_measured_fraction_theta_max 0.997
_diffrn_measurement_device_type 'Rigaku R-AXIS RAPID'
_diffrn_measurement_method \w
_diffrn_radiation_monochromator graphite
_diffrn_radiation_source 'fine-focus sealed tube'
_diffrn_radiation_type MoK\a
_diffrn_radiation_wavelength 0.71073
_diffrn_reflns_av_R_equivalents 0.0354
_diffrn_reflns_av_sigmaI/netI 0.0377
_diffrn_reflns_limit_h_max 16
_diffrn_reflns_limit_h_min -16
_diffrn_reflns_limit_k_max 14
_diffrn_reflns_limit_k_min -12
_diffrn_reflns_limit_l_max 28
_diffrn_reflns_limit_l_min -24
_diffrn_reflns_number 22609
_diffrn_reflns_theta_full 27.48
_diffrn_reflns_theta_max 27.48
_diffrn_reflns_theta_min 3.02
_diffrn_standards_decay_% 0
_diffrn_standards_interval_count 0
_diffrn_standards_interval_time 0
_diffrn_standards_number 0
_exptl_absorpt_coefficient_mu 2.477
_exptl_absorpt_correction_T_max 0.6600
_exptl_absorpt_correction_T_min 0.6193
_exptl_absorpt_correction_type multi-scan
_exptl_absorpt_process_details '(ABSCOR; Higashi, 1995)'
_exptl_crystal_colour green
_exptl_crystal_density_diffrn 1.784
_exptl_crystal_density_method 'not measured'
_exptl_crystal_description block
_exptl_crystal_F_000 1740
_exptl_crystal_size_max 0.21
_exptl_crystal_size_mid 0.20
_exptl_crystal_size_min 0.18
_refine_diff_density_max 0.577
_refine_diff_density_min -0.376
_refine_ls_extinction_method none
_refine_ls_goodness_of_fit_ref 1.029
_refine_ls_hydrogen_treatment constr
_refine_ls_matrix_type full
_refine_ls_number_parameters 430
_refine_ls_number_reflns 7354
_refine_ls_number_restraints 18
_refine_ls_restrained_S_all 1.033
_refine_ls_R_factor_all 0.0364
_refine_ls_R_factor_gt 0.0272
_refine_ls_shift/su_max 0.017
_refine_ls_shift/su_mean 0.000
_refine_ls_structure_factor_coef Fsqd
_refine_ls_weighting_details 'calc w=1/[\s^2^(Fo^2^)+(0.0241P)^2^+2.0539P] where P=(Fo^2^+2Fc^2^)/3'
_refine_ls_weighting_scheme calc
_refine_ls_wR_factor_gt 0.0602
_refine_ls_wR_factor_ref 0.0634
_reflns_number_gt 6200
_reflns_number_total 7354
_reflns_threshold_expression I>2\s(I)
_cod_data_source_file lh2735.cif
_cod_data_source_block I
_cod_original_sg_symbol_H-M 'P 21/c'
_cod_database_code 2220854
_cod_database_fobs_code 2220854

loop_
_symmetry_equiv_pos_as_xyz
'x, y, z'
'-x, y+1/2, -z+1/2'
'-x, -y, -z'
'x, -y-1/2, z-1/2'

loop_
_atom_site_type_symbol
_atom_site_label
_atom_site_fract_x
_atom_site_fract_y
_atom_site_fract_z
_atom_site_U_iso_or_equiv
_atom_site_adp_type
_atom_site_calc_flag
_atom_site_refinement_flags
_atom_site_occupancy
_atom_site_disorder_assembly
_atom_site_disorder_group
C C1 0.37696(19) 0.0687(2) 0.09085(12) 0.0307(6) Uani d . 1 . .
C C2 0.4451(2) 0.1483(3) 0.06351(13) 0.0356(6) Uani d . 1 . .
C C3 0.5471(2) 0.1224(3) 0.05614(15) 0.0466(8) Uani d . 1 . .
H H3 0.5902 0.1773 0.0376 0.056 Uiso calc R 1 . .
C C4 0.5847(2) 0.0131(3) 0.07685(17) 0.0531(9) Uani d . 1 . .
H H4 0.6537 -0.0052 0.0727 0.064 Uiso calc R 1 . .
C C5 0.5206(2) -0.0671(3) 0.10321(15) 0.0483(8) Uani d . 1 . .
H H5 0.5468 -0.1401 0.1168 0.058 Uiso calc R 1 . .
C C6 0.4157(2) -0.0426(3) 0.11042(13) 0.0362(6) Uani d . 1 . .
C C7 0.3549(2) -0.1364(3) 0.13802(13) 0.0394(7) Uani d . 1 . .
H H7 0.3883 -0.2090 0.1450 0.047 Uiso calc R 1 . .
C C8 0.2241(3) -0.2432(3) 0.18445(17) 0.0530(9) Uani d . 1 . .
H H8A 0.2521 -0.2457 0.2252 0.064 Uiso calc R 1 . .
H H8B 0.2499 -0.3127 0.1629 0.064 Uiso calc R 1 . .
C C9 0.1098(3) -0.2518(3) 0.18747(16) 0.0505(8) Uani d . 1 . .
H H9A 0.0821 -0.2481 0.1467 0.061 Uiso calc R 1 . .
H H9B 0.0919 -0.3296 0.2041 0.061 Uiso calc R 1 . .
C C10 0.0596(3) -0.1561(3) 0.22451(16) 0.0495(8) Uani d . 1 . .
H H10A -0.0075 -0.1837 0.2368 0.059 Uiso calc R 1 . .
H H10B 0.1002 -0.1418 0.2608 0.059 Uiso calc R 1 . .
C C11 -0.0399(2) 0.0033(3) 0.18723(13) 0.0373(6) Uani d . 1 . .
H H11 -0.0922 -0.0389 0.2059 0.045 Uiso calc R 1 . .
C C12 -0.0688(2) 0.1147(3) 0.15761(12) 0.0337(6) Uani d . 1 . .
C C13 -0.1738(2) 0.1418(3) 0.15547(14) 0.0419(7) Uani d . 1 . .
H H13 -0.2202 0.0871 0.1713 0.050 Uiso calc R 1 . .
C C14 -0.2094(2) 0.2461(3) 0.13083(15) 0.0466(8) Uani d . 1 . .
H H14 -0.2794 0.2611 0.1289 0.056 Uiso calc R 1 . .
C C15 -0.1405(2) 0.3301(3) 0.10859(14) 0.0412(7) Uani d . 1 . .
H H15 -0.1640 0.4022 0.0923 0.049 Uiso calc R 1 . .
C C16 -0.0381(2) 0.3060(2) 0.11079(12) 0.0320(6) Uani d . 1 . .
C C17 0.00114(19) 0.1967(2) 0.13375(12) 0.0289(5) Uani d . 1 . .
C C18 0.0083(3) 0.5082(3) 0.0866(2) 0.0605(10) Uani d . 1 . .
H H18A -0.0408 0.5189 0.0544 0.091 Uiso calc R 1 . .
H H18B 0.0678 0.5560 0.0787 0.091 Uiso calc R 1 . .
H H18C -0.0213 0.5329 0.1241 0.091 Uiso calc R 1 . .
C C19 0.4551(3) 0.3289(3) 0.00308(18) 0.0585(10) Uani d . 1 . .
H H19A 0.5073 0.3734 0.0242 0.088 Uiso calc R 1 . .
H H19B 0.4087 0.3837 -0.0164 0.088 Uiso calc R 1 . .
H H19C 0.4862 0.2783 -0.0267 0.088 Uiso calc R 1 . .
C C20 0.1502(3) -0.0970(4) 0.01411(16) 0.0600(10) Uani d . 1 . .
H H20A 0.2163 -0.0603 0.0104 0.090 Uiso calc R 1 . .
H H20B 0.1102 -0.0813 -0.0217 0.090 Uiso calc R 1 . .
H H20C 0.1582 -0.1823 0.0191 0.090 Uiso calc R 1 . .
C C21 0.1855(3) 0.1427(4) 0.27373(18) 0.0701(11) Uani d . 1 . .
H H21A 0.1321 0.1907 0.2559 0.105 Uiso calc R 1 . .
H H21B 0.2320 0.1937 0.2958 0.105 Uiso calc R 1 . .
H H21C 0.1561 0.0851 0.3008 0.105 Uiso calc R 1 . .
C C22 0.5326(4) 0.1673(5) 0.2244(2) 0.0843(14) Uani d . 1 . .
H H22A 0.5915 0.1358 0.2453 0.126 Uiso calc R 1 . .
H H22B 0.5473 0.1754 0.1822 0.126 Uiso calc R 1 . .
H H22C 0.4758 0.1135 0.2294 0.126 Uiso calc R 1 . .
C C23 0.5862(5) 0.4994(6) 0.1504(3) 0.121(2) Uani d . 1 . .
H H23A 0.5258 0.5453 0.1589 0.182 Uiso calc R 1 . .
H H23B 0.5684 0.4323 0.1252 0.182 Uiso calc R 1 . .
H H23C 0.6348 0.5493 0.1301 0.182 Uiso calc R 1 . .
N N1 0.26110(18) -0.1320(2) 0.15402(11) 0.0353(5) Uani d . 1 . .
N N2 0.04886(17) -0.0434(2) 0.19060(11) 0.0346(5) Uani d . 1 . .
N N3 0.1429(2) 0.2064(3) -0.04335(14) 0.0541(7) Uani d . 1 . .
N N4 0.2728(2) 0.5403(3) 0.03306(15) 0.0537(8) Uani d . 1 . .
N N5 0.2758(2) 0.3905(3) 0.19970(14) 0.0529(7) Uani d . 1 . .
Ni Ni2 0.17216(2) 0.01724(3) 0.146022(15) 0.02827(8) Uani d . 1 . .
O O1 0.27952(13) 0.10168(16) 0.09603(8) 0.0311(4) Uani d . 1 . .
O O2 0.40017(15) 0.25598(19) 0.04516(10) 0.0412(5) Uani d . 1 . .
O O3 0.10161(13) 0.17856(16) 0.13255(9) 0.0311(4) Uani d . 1 . .
O O4 0.03661(14) 0.38477(17) 0.09025(9) 0.0385(5) Uani d . 1 . .
O O5 0.08672(19) 0.2286(3) -0.00061(12) 0.0668(7) Uani d . 1 . .
O O6 0.1076(3) 0.1702(4) -0.09119(14) 0.0976(11) Uani d . 1 . .
O O7 0.2361(2) 0.2184(3) -0.03317(14) 0.0818(9) Uani d U 1 . .
O O8 0.2134(2) 0.4692(2) 0.00560(14) 0.0749(9) Uani d . 1 . .
O O9 0.2952(2) 0.6379(3) 0.01348(17) 0.0914(11) Uani d . 1 . .
O O10 0.3109(3) 0.5005(3) 0.07983(14) 0.0843(9) Uani d U 1 . .
O O11 0.33076(18) 0.3210(2) 0.16908(11) 0.0501(6) Uani d . 1 . .
O O12 0.3047(2) 0.4284(3) 0.24826(14) 0.0928(11) Uani d . 1 . .
O O13 0.19013(18) 0.4171(2) 0.17730(13) 0.0656(7) Uani d U 1 . .
O O14 0.09997(16) -0.0488(2) 0.06488(9) 0.0441(5) Uani d . 1 . .
H H24 0.0436 -0.0842 0.0689 0.066 Uiso d R 1 . .
O O15 0.23897(16) 0.0819(2) 0.22773(9) 0.0447(5) Uani d . 1 . .
H H25 0.2843 0.0390 0.2448 0.067 Uiso d R 1 . .
O O16 0.6290(3) 0.4577(3) 0.20449(14) 0.0923(10) Uani d . 1 . .
H H16 0.5979 0.3977 0.2191 0.138 Uiso d R 1 . .
O O17 0.5084(3) 0.2774(3) 0.24771(19) 0.1081(12) Uani d . 1 . .
H H17 0.4614 0.3070 0.2279 0.162 Uiso d R 1 . .
Sm Sm1 0.216551(10) 0.295997(12) 0.078087(6) 0.02961(5) Uani d . 1 . .

loop_
_atom_site_aniso_label
_atom_site_aniso_U_11
_atom_site_aniso_U_22
_atom_site_aniso_U_33
_atom_site_aniso_U_12
_atom_site_aniso_U_13
_atom_site_aniso_U_23
C1 0.0272(12) 0.0361(14) 0.0289(14) 0.0032(11) -0.0008(10) -0.0050(11)
C2 0.0315(14) 0.0414(16) 0.0340(15) 0.0013(12) 0.0020(11) -0.0055(12)
C3 0.0281(14) 0.060(2) 0.052(2) -0.0038(14) 0.0049(13) -0.0033(16)
C4 0.0284(15) 0.066(2) 0.065(2) 0.0122(15) 0.0047(14) -0.0039(18)
C5 0.0380(16) 0.0513(19) 0.056(2) 0.0143(15) -0.0020(14) -0.0043(16)
C6 0.0349(14) 0.0387(15) 0.0350(15) 0.0063(12) -0.0006(12) -0.0036(12)
C7 0.0478(17) 0.0326(15) 0.0378(16) 0.0100(13) -0.0052(13) -0.0013(12)
C8 0.061(2) 0.0345(16) 0.063(2) 0.0054(16) 0.0026(17) 0.0153(16)
C9 0.066(2) 0.0296(14) 0.056(2) -0.0134(16) -0.0071(17) 0.0117(15)
C10 0.0487(18) 0.0475(18) 0.052(2) -0.0064(15) 0.0076(15) 0.0205(16)
C11 0.0372(15) 0.0406(15) 0.0342(16) -0.0120(13) 0.0084(12) 0.0006(12)
C12 0.0313(13) 0.0396(15) 0.0304(14) -0.0026(12) 0.0035(11) -0.0020(12)
C13 0.0279(14) 0.0530(19) 0.0450(18) -0.0065(13) 0.0058(12) -0.0022(14)
C14 0.0253(14) 0.063(2) 0.051(2) 0.0048(14) 0.0001(13) -0.0014(16)
C15 0.0335(14) 0.0459(17) 0.0443(18) 0.0093(13) 0.0002(12) -0.0002(14)
C16 0.0300(13) 0.0355(14) 0.0305(14) 0.0001(11) 0.0000(10) -0.0018(11)
C17 0.0274(12) 0.0330(14) 0.0264(13) 0.0004(11) 0.0002(10) -0.0051(11)
C18 0.051(2) 0.0308(16) 0.100(3) 0.0085(15) 0.0126(19) 0.0023(18)
C19 0.053(2) 0.0515(19) 0.071(3) -0.0058(17) 0.0269(18) 0.0134(18)
C20 0.062(2) 0.073(2) 0.045(2) -0.0017(19) 0.0036(16) -0.0195(18)
C21 0.088(3) 0.068(3) 0.054(2) 0.019(2) 0.002(2) -0.018(2)
C22 0.075(3) 0.094(4) 0.083(3) -0.013(3) -0.008(2) -0.021(3)
C23 0.122(5) 0.154(6) 0.087(4) 0.029(4) -0.046(4) -0.009(4)
N1 0.0423(13) 0.0290(12) 0.0344(13) 0.0023(10) -0.0017(10) 0.0024(10)
N2 0.0346(12) 0.0348(12) 0.0344(13) -0.0045(10) 0.0032(10) 0.0071(10)
N3 0.0525(17) 0.0591(18) 0.0505(18) -0.0029(14) -0.0134(14) -0.0111(14)
N4 0.0414(15) 0.0422(15) 0.078(2) 0.0068(13) 0.0100(14) 0.0231(15)
N5 0.0504(17) 0.0560(18) 0.0524(18) -0.0085(14) 0.0000(13) -0.0128(14)
Ni2 0.02844(16) 0.02665(17) 0.02974(18) -0.00105(13) 0.00119(13) 0.00296(14)
O1 0.0233(8) 0.0332(10) 0.0368(10) 0.0009(8) 0.0033(7) 0.0032(8)
O2 0.0325(10) 0.0402(11) 0.0511(13) -0.0038(9) 0.0105(9) 0.0085(10)
O3 0.0231(8) 0.0296(9) 0.0407(11) 0.0016(7) 0.0036(7) 0.0041(8)
O4 0.0308(10) 0.0309(10) 0.0539(13) 0.0045(8) 0.0021(9) 0.0067(9)
O5 0.0522(14) 0.099(2) 0.0495(16) -0.0161(14) 0.0033(12) -0.0099(14)
O6 0.085(2) 0.146(3) 0.0609(19) -0.013(2) -0.0192(16) -0.044(2)
O7 0.0520(15) 0.117(3) 0.076(2) -0.0024(16) -0.0034(14) -0.0299(18)
O8 0.0649(17) 0.0625(17) 0.097(2) -0.0198(14) -0.0206(15) 0.0406(16)
O9 0.0687(18) 0.0565(17) 0.149(3) -0.0134(15) 0.0006(18) 0.0539(19)
O10 0.124(3) 0.0562(16) 0.072(2) -0.0263(17) -0.0174(18) 0.0133(15)
O11 0.0521(13) 0.0475(13) 0.0505(14) 0.0078(11) -0.0107(11) -0.0072(11)
O12 0.083(2) 0.127(3) 0.068(2) -0.005(2) -0.0138(16) -0.052(2)
O13 0.0444(13) 0.0747(17) 0.0777(18) 0.0055(13) -0.0018(12) -0.0232(15)
O14 0.0404(11) 0.0554(13) 0.0366(12) -0.0053(10) 0.0002(9) -0.0073(10)
O15 0.0466(12) 0.0498(13) 0.0374(12) 0.0042(10) -0.0059(9) -0.0053(10)
O16 0.100(2) 0.092(2) 0.084(2) -0.0052(19) -0.0437(19) -0.0032(18)
O17 0.079(2) 0.109(3) 0.135(3) 0.009(2) -0.041(2) -0.008(2)
Sm1 0.02562(7) 0.02790(8) 0.03532(8) -0.00162(6) 0.00024(5) 0.00431(6)

loop_
_atom_type_symbol
_atom_type_description
_atom_type_scat_dispersion_real
_atom_type_scat_dispersion_imag
_atom_type_scat_source
C C 0.0033 0.0016 'International Tables Vol C Tables 4.2.6.8 and 6.1.1.4'
H H 0.0000 0.0000 'International Tables Vol C Tables 4.2.6.8 and 6.1.1.4'
N N 0.0061 0.0033 'International Tables Vol C Tables 4.2.6.8 and 6.1.1.4'
O O 0.0106 0.0060 'International Tables Vol C Tables 4.2.6.8 and 6.1.1.4'
Ni Ni 0.3393 1.1124 'International Tables Vol C Tables 4.2.6.8 and 6.1.1.4'
Sm Sm -0.1638 3.4418 'International Tables Vol C Tables 4.2.6.8 and 6.1.1.4'

loop_
_geom_angle_atom_site_label_1
_geom_angle_atom_site_label_2
_geom_angle_atom_site_label_3
_geom_angle_site_symmetry_1
_geom_angle_site_symmetry_3
_geom_angle
_geom_angle_publ_flag
O1 C1 C2 . . 118.5(2) ?
O1 C1 C6 . . 123.9(2) ?
C2 C1 C6 . . 117.6(2) ?
C3 C2 O2 . . 123.5(3) ?
C3 C2 C1 . . 122.8(3) ?
O2 C2 C1 . . 113.7(2) ?
C2 C3 C4 . . 119.0(3) ?
C2 C3 H3 . . 120.5 ?
C4 C3 H3 . . 120.5 ?
C5 C4 C3 . . 120.0(3) ?
C5 C4 H4 . . 120.0 ?
C3 C4 H4 . . 120.0 ?
C4 C5 C6 . . 121.7(3) ?
C4 C5 H5 . . 119.1 ?
C6 C5 H5 . . 119.1 ?
C1 C6 C5 . . 118.9(3) ?
C1 C6 C7 . . 124.5(3) ?
C5 C6 C7 . . 116.6(3) ?
N1 C7 C6 . . 128.3(3) ?
N1 C7 H7 . . 115.9 ?
C6 C7 H7 . . 115.9 ?
N1 C8 C9 . . 113.6(3) ?
N1 C8 H8A . . 108.8 ?
C9 C8 H8A . . 108.8 ?
N1 C8 H8B . . 108.8 ?
C9 C8 H8B . . 108.8 ?
H8A C8 H8B . . 107.7 ?
C10 C9 C8 . . 114.9(3) ?
C10 C9 H9A . . 108.5 ?
C8 C9 H9A . . 108.5 ?
C10 C9 H9B . . 108.5 ?
C8 C9 H9B . . 108.5 ?
H9A C9 H9B . . 107.5 ?
N2 C10 C9 . . 111.5(3) ?
N2 C10 H10A . . 109.3 ?
C9 C10 H10A . . 109.3 ?
N2 C10 H10B . . 109.3 ?
C9 C10 H10B . . 109.3 ?
H10A C10 H10B . . 108.0 ?
N2 C11 C12 . . 127.5(3) ?
N2 C11 H11 . . 116.3 ?
C12 C11 H11 . . 116.3 ?
C17 C12 C13 . . 119.3(3) ?
C17 C12 C11 . . 124.1(2) ?
C13 C12 C11 . . 116.6(3) ?
C14 C13 C12 . . 121.7(3) ?
C14 C13 H13 . . 119.2 ?
C12 C13 H13 . . 119.2 ?
C13 C14 C15 . . 119.6(3) ?
C13 C14 H14 . . 120.2 ?
C15 C14 H14 . . 120.2 ?
C16 C15 C14 . . 119.6(3) ?
C16 C15 H15 . . 120.2 ?
C14 C15 H15 . . 120.2 ?
C15 C16 O4 . . 123.7(3) ?
C15 C16 C17 . . 122.3(3) ?
O4 C16 C17 . . 114.0(2) ?
O3 C17 C12 . . 123.9(2) ?
O3 C17 C16 . . 118.6(2) ?
C12 C17 C16 . . 117.5(2) ?
O4 C18 H18A . . 109.5 ?
O4 C18 H18B . . 109.5 ?
H18A C18 H18B . . 109.5 ?
O4 C18 H18C . . 109.5 ?
H18A C18 H18C . . 109.5 ?
H18B C18 H18C . . 109.5 ?
O2 C19 H19A . . 109.5 ?
O2 C19 H19B . . 109.5 ?
H19A C19 H19B . . 109.5 ?
O2 C19 H19C . . 109.5 ?
H19A C19 H19C . . 109.5 ?
H19B C19 H19C . . 109.5 ?
O14 C20 H20A . . 109.5 ?
O14 C20 H20B . . 109.5 ?
H20A C20 H20B . . 109.5 ?
O14 C20 H20C . . 109.5 ?
H20A C20 H20C . . 109.5 ?
H20B C20 H20C . . 109.5 ?
O15 C21 H21A . . 109.5 ?
O15 C21 H21B . . 109.5 ?
H21A C21 H21B . . 109.5 ?
O15 C21 H21C . . 109.5 ?
H21A C21 H21C . . 109.5 ?
H21B C21 H21C . . 109.5 ?
O17 C22 H22A . . 109.5 ?
O17 C22 H22B . . 109.5 ?
H22A C22 H22B . . 109.5 ?
O17 C22 H22C . . 109.5 ?
H22A C22 H22C . . 109.5 ?
H22B C22 H22C . . 109.5 ?
O16 C23 H23A . . 109.5 ?
O16 C23 H23B . . 109.5 ?
H23A C23 H23B . . 109.5 ?
O16 C23 H23C . . 109.5 ?
H23A C23 H23C . . 109.5 ?
H23B C23 H23C . . 109.5 ?
C7 N1 C8 . . 114.2(2) ?
C7 N1 Ni2 . . 123.7(2) ?
C8 N1 Ni2 . . 121.9(2) ?
C11 N2 C10 . . 117.5(2) ?
C11 N2 Ni2 . . 124.6(2) ?
C10 N2 Ni2 . . 117.63(19) ?
O6 N3 O5 . . 120.7(3) ?
O6 N3 O7 . . 123.6(3) ?
O5 N3 O7 . . 115.6(3) ?
O9 N4 O10 . . 122.1(4) ?
O9 N4 O8 . . 122.8(3) ?
O10 N4 O8 . . 115.0(3) ?
O12 N5 O13 . . 122.5(3) ?
O12 N5 O11 . . 121.1(3) ?
O13 N5 O11 . . 116.4(3) ?
N2 Ni2 O1 . . 169.87(8) ?
N2 Ni2 N1 . . 98.25(10) ?
O1 Ni2 N1 . . 91.58(9) ?
N2 Ni2 O3 . . 90.19(8) ?
O1 Ni2 O3 . . 80.03(7) ?
N1 Ni2 O3 . . 171.50(9) ?
N2 Ni2 O15 . . 91.15(9) ?
O1 Ni2 O15 . . 91.56(8) ?
N1 Ni2 O15 . . 88.44(9) ?
O3 Ni2 O15 . . 90.45(8) ?
N2 Ni2 O14 . . 87.04(9) ?
O1 Ni2 O14 . . 90.15(8) ?
N1 Ni2 O14 . . 92.23(9) ?
O3 Ni2 O14 . . 89.14(8) ?
O15 Ni2 O14 . . 178.14(8) ?
C1 O1 Ni2 . . 126.00(17) ?
C1 O1 Sm1 . . 124.99(16) ?
Ni2 O1 Sm1 . . 106.01(7) ?
C2 O2 C19 . . 117.6(2) ?
C2 O2 Sm1 . . 117.45(15) ?
C19 O2 Sm1 . . 124.43(19) ?
C17 O3 Ni2 . . 125.21(16) ?
C17 O3 Sm1 . . 124.48(16) ?
Ni2 O3 Sm1 . . 106.00(7) ?
C16 O4 C18 . . 116.3(2) ?
C16 O4 Sm1 . . 116.01(15) ?
C18 O4 Sm1 . . 127.06(18) ?
N3 O5 Sm1 . . 100.79(19) ?
N3 O7 Sm1 . . 95.8(2) ?
N4 O8 Sm1 . . 99.7(2) ?
N4 O10 Sm1 . . 96.7(2) ?
N5 O11 Sm1 . . 99.32(18) ?
N5 O13 Sm1 . . 94.90(19) ?
C20 O14 Ni2 . . 126.2(2) ?
C20 O14 H24 . . 108.8 ?
Ni2 O14 H24 . . 116.6 ?
C21 O15 Ni2 . . 125.0(2) ?
C21 O15 H25 . . 107.2 ?
Ni2 O15 H25 . . 118.0 ?
C23 O16 H16 . . 113.6 ?
C22 O17 H17 . . 109.4 ?
O3 Sm1 O1 . . 67.88(6) ?
O3 Sm1 O8 . . 138.92(8) ?
O1 Sm1 O8 . . 145.08(9) ?
O3 Sm1 O11 . . 91.61(8) ?
O1 Sm1 O11 . . 76.20(7) ?
O8 Sm1 O11 . . 115.73(9) ?
O3 Sm1 O5 . . 76.08(8) ?
O1 Sm1 O5 . . 94.29(8) ?
O8 Sm1 O5 . . 77.35(10) ?
O11 Sm1 O5 . . 166.73(9) ?
O3 Sm1 O2 . . 131.38(6) ?
O1 Sm1 O2 . . 63.81(6) ?
O8 Sm1 O2 . . 87.74(8) ?
O11 Sm1 O2 . . 72.28(8) ?
O5 Sm1 O2 . . 112.14(8) ?
O3 Sm1 O4 . . 64.29(6) ?
O1 Sm1 O4 . . 131.06(6) ?
O8 Sm1 O4 . . 76.27(8) ?
O11 Sm1 O4 . . 114.27(7) ?
O5 Sm1 O4 . . 65.05(8) ?
O2 Sm1 O4 . . 164.00(6) ?
O3 Sm1 O10 . . 142.47(9) ?
O1 Sm1 O10 . . 129.90(9) ?
O8 Sm1 O10 . . 48.60(9) ?
O11 Sm1 O10 . . 67.13(9) ?
O5 Sm1 O10 . . 125.90(10) ?
O2 Sm1 O10 . . 73.05(9) ?
O4 Sm1 O10 . . 95.58(9) ?
O3 Sm1 O13 . . 76.25(8) ?
O1 Sm1 O13 . . 112.56(8) ?
O8 Sm1 O13 . . 98.09(10) ?
O11 Sm1 O13 . . 49.35(8) ?
O5 Sm1 O13 . . 129.78(8) ?
O2 Sm1 O13 . . 117.67(8) ?
O4 Sm1 O13 . . 65.33(8) ?
O10 Sm1 O13 . . 66.40(10) ?
O3 Sm1 O7 . . 111.70(9) ?
O1 Sm1 O7 . . 79.53(9) ?
O8 Sm1 O7 . . 69.72(11) ?
O11 Sm1 O7 . . 136.60(8) ?
O5 Sm1 O7 . . 47.80(9) ?
O2 Sm1 O7 . . 64.79(8) ?
O4 Sm1 O7 . . 108.85(8) ?
O10 Sm1 O7 . . 104.61(10) ?
O13 Sm1 O7 . . 167.72(10) ?

loop_
_geom_bond_atom_site_label_1
_geom_bond_atom_site_label_2
_geom_bond_site_symmetry_2
_geom_bond_distance
_geom_bond_publ_flag
C1 O1 . 1.331(3) ?
C1 C2 . 1.397(4) ?
C1 C6 . 1.404(4) ?
C2 C3 . 1.375(4) ?
C2 O2 . 1.393(4) ?
C3 C4 . 1.387(5) ?
C3 H3 . 0.9300 ?
C4 C5 . 1.359(5) ?
C4 H4 . 0.9300 ?
C5 C6 . 1.409(4) ?
C5 H5 . 0.9300 ?
C6 C7 . 1.450(4) ?
C7 N1 . 1.280(4) ?
C7 H7 . 0.9300 ?
C8 N1 . 1.490(4) ?
C8 C9 . 1.499(5) ?
C8 H8A . 0.9700 ?
C8 H8B . 0.9700 ?
C9 C10 . 1.498(5) ?
C9 H9A . 0.9700 ?
C9 H9B . 0.9700 ?
C10 N2 . 1.467(4) ?
C10 H10A . 0.9700 ?
C10 H10B . 0.9700 ?
C11 N2 . 1.272(4) ?
C11 C12 . 1.450(4) ?
C11 H11 . 0.9300 ?
C12 C17 . 1.399(4) ?
C12 C13 . 1.406(4) ?
C13 C14 . 1.361(5) ?
C13 H13 . 0.9300 ?
C14 C15 . 1.391(5) ?
C14 H14 . 0.9300 ?
C15 C16 . 1.365(4) ?
C15 H15 . 0.9300 ?
C16 O4 . 1.392(3) ?
C16 C17 . 1.411(4) ?
C17 O3 . 1.329(3) ?
C18 O4 . 1.424(4) ?
C18 H18A . 0.9600 ?
C18 H18B . 0.9600 ?
C18 H18C . 0.9600 ?
C19 O2 . 1.433(4) ?
C19 H19A . 0.9600 ?
C19 H19B . 0.9600 ?
C19 H19C . 0.9600 ?
C20 O14 . 1.413(4) ?
C20 H20A . 0.9600 ?
C20 H20B . 0.9600 ?
C20 H20C . 0.9600 ?
C21 O15 . 1.413(4) ?
C21 H21A . 0.9600 ?
C21 H21B . 0.9600 ?
C21 H21C . 0.9600 ?
C22 O17 . 1.367(6) ?
C22 H22A . 0.9600 ?
C22 H22B . 0.9600 ?
C22 H22C . 0.9600 ?
C23 O16 . 1.394(6) ?
C23 H23A . 0.9600 ?
C23 H23B . 0.9600 ?
C23 H23C . 0.9600 ?
N1 Ni2 . 2.033(2) ?
N2 Ni2 . 2.014(2) ?
N3 O6 . 1.219(4) ?
N3 O5 . 1.228(4) ?
N3 O7 . 1.242(4) ?
N4 O9 . 1.206(3) ?
N4 O10 . 1.226(4) ?
N4 O8 . 1.261(4) ?
N5 O12 . 1.211(4) ?
N5 O13 . 1.254(4) ?
N5 O11 . 1.258(3) ?
Ni2 O1 . 2.0262(18) ?
Ni2 O3 . 2.0375(18) ?
Ni2 O15 . 2.125(2) ?
Ni2 O14 . 2.149(2) ?
O1 Sm1 . 2.3448(18) ?
O2 Sm1 . 2.554(2) ?
O3 Sm1 . 2.3349(18) ?
O4 Sm1 . 2.5668(19) ?
O5 Sm1 . 2.532(3) ?
O7 Sm1 . 2.624(3) ?
O8 Sm1 . 2.506(2) ?
O10 Sm1 . 2.587(3) ?
O11 Sm1 . 2.509(2) ?
O13 Sm1 . 2.602(3) ?
O14 H24 . 0.8409 ?
O15 H25 . 0.8461 ?
O16 H16 . 0.8476 ?
O17 H17 . 0.8200 ?

loop_
_geom_hbond_atom_site_label_D
_geom_hbond_atom_site_label_H
_geom_hbond_atom_site_label_A
_geom_hbond_site_symmetry_A
_geom_hbond_distance_DH
_geom_hbond_distance_HA
_geom_hbond_distance_DA
_geom_hbond_angle_DHA
O17 H17 O11 . 0.82 2.14 2.926(4) 160.4
O16 H16 O17 . 0.85 1.89 2.730(5) 170.4
O15 H25 O16 2_645 0.85 1.83 2.660(4) 168.6
O14 H24 O6 3 0.84 2.25 3.090(4) 173.1
